data_1531788
loop_
_publ_author_name
'Mazet, T.'
'Isnard, O.'
'Malaman, B.'

_publ_section_title
;
 A study of the new Yb0.6 Fe6 Sn6 compound by neutron diffraction, (57)Fe
 and (119)Sn Mossbauer spectroscopy experiments
;
_journal_name_full 'Journal of Magnetism and Magnetic Materials'
_journal_page_first 51
_journal_page_last 59
_journal_volume 241
_journal_year 2002
_chemical_formula_sum 'Fe6 Sn6 Yb0.61'
_chemical_name_systematic 'Yb0.61 Fe6 Sn6'
_space_group_IT_number 191
_symmetry_space_group_name_Hall '-P 6 2'
_symmetry_space_group_name_H-M 'P 6/m m m'
_cell_angle_alpha 90
_cell_angle_beta 90
_cell_angle_gamma 120
_cell_formula_units_Z 1
_cell_length_a 5.341
_cell_length_b 5.341
_cell_length_c 8.886
_cell_volume 219.524
_citation_journal_id_ASTM JMMMDC
_cod_data_source_file Mazet_JMMMDC_2002_706.cif
_cod_data_source_block Fe6Sn6Yb0.61
_cod_database_code 1531788

loop_
_symmetry_equiv_pos_as_xyz
x,y,z
x-y,x,z
-y,x-y,z
-x,-y,z
-x+y,-x,z
y,-x+y,z
-y,-x,-z
x-y,-y,-z
x,x-y,-z
y,x,-z
-x+y,y,-z
-x,-x+y,-z
-x,-y,-z
-x+y,-x,-z
y,-x+y,-z
x,y,-z
x-y,x,-z
-y,x-y,-z
y,x,z
-x+y,y,z
-x,-x+y,z
-y,-x,z
x-y,-y,z
x,x-y,z

loop_
_atom_site_label
_atom_site_type_symbol
_atom_site_fract_x
_atom_site_fract_y
_atom_site_fract_z
_atom_site_occupancy
_atom_site_U_iso_or_equiv
Sn3 Sn 0 0 0.18 0.5 0.0
Sn2 Sn 0.3333 0.6667 0 1 0.0
Sn4 Sn 0 0 0.32 0.5 0.0
Fe1 Fe 0.5 0 0.256 1 0.0
Yb1 Yb 0 0 0.5 0.4 0.0
Sn1 Sn 0.3333 0.6667 0.5 1 0.0
Yb2 Yb 0 0 0 0.21 0.0
